data_7210615
loop_
_publ_author_name
'Wang, Yong-Tao'
'Tang, Gui-Mei'
'Wang, Jin-Hua'
'Wan, Wen-Zhu'
'Qin, Tin-Xiao'
'Wang, Yong-Qiang'
'Mou, Kai-Li'
'Li, Tian-Duo'
'Ma, Lu-Fang'

_publ_section_title
;
 Dynamic one-dimensional water in a nonporous organic solid with optics
 response
;
_journal_issue 37
_journal_name_full CrystEngComm
_journal_page_first 7430
_journal_paper_doi 10.1039/c3ce41340c
_journal_volume 15
_journal_year 2013
_chemical_formula_sum 'C11 H10 N4'
_chemical_formula_weight 198.23
_chemical_name_systematic
; 
 ? 
;
_space_group_IT_number 14
_symmetry_cell_setting monoclinic
_symmetry_space_group_name_Hall '-P 2yn'
_symmetry_space_group_name_H-M 'P 1 21/n 1'
_atom_sites_solution_hydrogens geom
_atom_sites_solution_primary direct
_atom_sites_solution_secondary difmap
_audit_creation_method SHELXL-97
_cell_angle_alpha 90.00
_cell_angle_beta 101.257(2)
_cell_angle_gamma 90.00
_cell_formula_units_Z 4
_cell_length_a 7.0582(13)
_cell_length_b 17.577(3)
_cell_length_c 8.5676(16)
_cell_measurement_reflns_used 4010
_cell_measurement_temperature 296(2)
_cell_measurement_theta_max 26.84
_cell_measurement_theta_min 2.32
_cell_volume 1042.5(3)
_computing_cell_refinement 'Bruker SMART'
_computing_data_collection 'Bruker SMART'
_computing_data_reduction 'Bruker SAINT'
_computing_molecular_graphics 'Bruker SHELXTL'
_computing_publication_material 'Bruker SHELXTL'
_computing_structure_refinement 'SHELXL-97 (Sheldrick, 1997)'
_computing_structure_solution 'SHELXS-97 (Sheldrick, 1990)'
_diffrn_ambient_temperature 296(2)
_diffrn_measured_fraction_theta_full 0.995
_diffrn_measured_fraction_theta_max 0.995
_diffrn_measurement_device_type 'CCD area detector'
_diffrn_measurement_method 'phi and omega scans'
_diffrn_radiation_monochromator graphite
_diffrn_radiation_source 'fine-focus sealed tube'
_diffrn_radiation_type MoK\a
_diffrn_radiation_wavelength 0.71073
_diffrn_reflns_av_R_equivalents 0.0281
_diffrn_reflns_av_sigmaI/netI 0.0242
_diffrn_reflns_limit_h_max 9
_diffrn_reflns_limit_h_min -8
_diffrn_reflns_limit_k_max 22
_diffrn_reflns_limit_k_min -22
_diffrn_reflns_limit_l_max 9
_diffrn_reflns_limit_l_min -11
_diffrn_reflns_number 8798
_diffrn_reflns_theta_full 27.61
_diffrn_reflns_theta_max 27.61
_diffrn_reflns_theta_min 2.32
_exptl_absorpt_coefficient_mu 0.081
_exptl_absorpt_correction_T_max 0.9840
_exptl_absorpt_correction_T_min 0.9761
_exptl_absorpt_correction_type none
_exptl_crystal_colour colorless
_exptl_crystal_density_diffrn 1.263
_exptl_crystal_density_meas ?
_exptl_crystal_density_method 'not measured'
_exptl_crystal_description block
_exptl_crystal_F_000 416
_exptl_crystal_size_max 0.30
_exptl_crystal_size_mid 0.30
_exptl_crystal_size_min 0.20
_refine_diff_density_max 0.144
_refine_diff_density_min -0.167
_refine_diff_density_rms 0.035
_refine_ls_extinction_method none
_refine_ls_goodness_of_fit_ref 1.198
_refine_ls_hydrogen_treatment mixed
_refine_ls_matrix_type full
_refine_ls_number_parameters 176
_refine_ls_number_reflns 2408
_refine_ls_number_restraints 0
_refine_ls_restrained_S_all 1.198
_refine_ls_R_factor_all 0.0714
_refine_ls_R_factor_gt 0.0537
_refine_ls_shift/su_max 0.000
_refine_ls_shift/su_mean 0.000
_refine_ls_structure_factor_coef Fsqd
_refine_ls_weighting_details 'calc w=1/[\s^2^(Fo^2^)+(0.0276P)^2^+0.4539P] where P=(Fo^2^+2Fc^2^)/3'
_refine_ls_weighting_scheme calc
_refine_ls_wR_factor_gt 0.1209
_refine_ls_wR_factor_ref 0.1299
_reflns_number_gt 1848
_reflns_number_total 2408
_reflns_threshold_expression >2sigma(I)
_cod_data_source_file c3ce41340c.txt
_cod_data_source_block compound_1
_cod_depositor_comments
;
The following automatic conversions were performed:

'_symmetry_cell_setting' value 'Monoclinic' changed to 'monoclinic'
according to /home/saulius/struct/CIF-dictionaries/cif_core.dic
dictionary named 'cif_core.dic' version 2.4.2 from 2011-04-26.

Automatic conversion script
Id: cif_fix_values 1891 2012-01-12 08:04:46Z andrius 

The following automatic conversions were performed:

'_exptl_crystal_density_meas' value 'no' was changed to '?' - the
value is perceived as not measured.

Automatic conversion script
Id: cif_fix_values 3008 2015-01-20 13:52:24Z robertas 
;
_cod_original_sg_symbol_H-M P2(1)/n
_cod_database_code 7210615

loop_
_symmetry_equiv_pos_as_xyz
'x, y, z'
'-x+1/2, y+1/2, -z+1/2'
'-x, -y, -z'
'x-1/2, -y-1/2, z-1/2'

loop_
_atom_site_label
_atom_site_type_symbol
_atom_site_fract_x
_atom_site_fract_y
_atom_site_fract_z
_atom_site_U_iso_or_equiv
_atom_site_adp_type
_atom_site_occupancy
_atom_site_symmetry_multiplicity
_atom_site_calc_flag
C1 C 0.2748(3) -0.03236(12) 0.0261(2) 0.0518(5) Uani 1 1 d
C2 C 0.2020(3) 0.08808(12) 0.0018(2) 0.0532(5) Uani 1 1 d
H2 H 0.159(3) 0.1378(14) 0.031(3) 0.070(7) Uiso 1 1 d
C3 C 0.2263(3) 0.05935(13) -0.1389(2) 0.0558(5) Uani 1 1 d
H3 H 0.213(3) 0.0851(13) -0.238(3) 0.070(7) Uiso 1 1 d
C4 C 0.2179(4) 0.02926(15) 0.2750(2) 0.0584(6) Uani 1 1 d
H4A H 0.082(4) 0.0467(13) 0.286(3) 0.073(7) Uiso 1 1 d
H4B H 0.227(4) -0.0258(15) 0.315(3) 0.080(8) Uiso 1 1 d
C5 C 0.3648(3) 0.07983(11) 0.3757(2) 0.0464(4) Uani 1 1 d
C6 C 0.5005(3) 0.15279(10) 0.5622(2) 0.0494(5) Uani 1 1 d
C7 C 0.5500(5) 0.19944(13) 0.6965(3) 0.0679(7) Uani 1 1 d
H7 H 0.455(3) 0.2109(13) 0.754(3) 0.065(7) Uiso 1 1 d
C8 C 0.7347(5) 0.22585(14) 0.7361(3) 0.0816(9) Uani 1 1 d
H8 H 0.780(4) 0.2578(16) 0.824(3) 0.091(8) Uiso 1 1 d
C9 C 0.8716(5) 0.20804(15) 0.6453(4) 0.0814(8) Uani 1 1 d
H9 H 1.005(4) 0.2269(16) 0.675(3) 0.099(9) Uiso 1 1 d
C10 C 0.8280(4) 0.16313(14) 0.5114(3) 0.0672(6) Uani 1 1 d
H10 H 0.922(3) 0.1499(13) 0.448(3) 0.066(7) Uiso 1 1 d
C11 C 0.6393(3) 0.13583(11) 0.4725(2) 0.0502(5) Uani 1 1 d
H1 H 0.302(3) -0.0832(13) 0.076(3) 0.067(6) Uiso 1 1 d
N1 N 0.2725(3) -0.01626(11) -0.12391(19) 0.0575(5) Uani 1 1 d
N2 N 0.2334(2) 0.02850(9) 0.10722(17) 0.0461(4) Uani 1 1 d
N3 N 0.3265(3) 0.11726(10) 0.49850(17) 0.0513(4) Uani 1 1 d
N4 N 0.5474(3) 0.08857(10) 0.35226(19) 0.0520(4) Uani 1 1 d
H4 H 0.605(4) 0.0666(14) 0.277(3) 0.077(8) Uiso 1 1 d

loop_
_atom_site_aniso_label
_atom_site_aniso_U_11
_atom_site_aniso_U_22
_atom_site_aniso_U_33
_atom_site_aniso_U_23
_atom_site_aniso_U_13
_atom_site_aniso_U_12
C1 0.0506(12) 0.0527(11) 0.0498(11) -0.0066(9) 0.0040(9) -0.0021(9)
C2 0.0626(13) 0.0519(11) 0.0439(10) 0.0007(9) 0.0073(9) -0.0005(10)
C3 0.0570(13) 0.0713(14) 0.0374(10) 0.0023(10) 0.0051(9) -0.0081(10)
C4 0.0656(15) 0.0752(15) 0.0340(10) -0.0039(10) 0.0093(9) -0.0143(12)
C5 0.0548(12) 0.0535(10) 0.0299(8) 0.0028(8) 0.0058(8) 0.0008(9)
C6 0.0675(13) 0.0449(10) 0.0325(9) 0.0017(7) 0.0015(8) 0.0067(9)
C7 0.105(2) 0.0537(12) 0.0418(11) -0.0072(9) 0.0066(12) 0.0051(13)
C8 0.123(3) 0.0522(13) 0.0561(14) -0.0097(11) -0.0164(15) -0.0096(15)
C9 0.085(2) 0.0625(15) 0.0814(19) -0.0018(13) -0.0220(16) -0.0141(14)
C10 0.0623(15) 0.0637(14) 0.0710(15) -0.0016(12) 0.0022(12) -0.0057(12)
C11 0.0595(12) 0.0457(10) 0.0409(10) 0.0004(8) -0.0012(9) 0.0024(9)
N1 0.0545(11) 0.0737(12) 0.0434(9) -0.0158(8) 0.0075(8) -0.0054(9)
N2 0.0502(9) 0.0540(9) 0.0327(7) -0.0032(7) 0.0049(6) -0.0043(7)
N3 0.0611(11) 0.0602(10) 0.0324(8) 0.0009(7) 0.0090(7) 0.0042(8)
N4 0.0571(11) 0.0592(10) 0.0397(8) -0.0100(7) 0.0090(7) -0.0001(8)

loop_
_atom_type_symbol
_atom_type_description
_atom_type_scat_dispersion_real
_atom_type_scat_dispersion_imag
_atom_type_scat_source
C C 0.0033 0.0016 'International Tables Vol C Tables 4.2.6.8 and 6.1.1.4'
H H 0.0000 0.0000 'International Tables Vol C Tables 4.2.6.8 and 6.1.1.4'
N N 0.0061 0.0033 'International Tables Vol C Tables 4.2.6.8 and 6.1.1.4'

loop_
_geom_angle_atom_site_label_1
_geom_angle_atom_site_label_2
_geom_angle_atom_site_label_3
_geom_angle
N1 C1 N2 111.95(19)
N1 C1 H1 125.3(13)
N2 C1 H1 122.7(13)
C3 C2 N2 105.68(19)
C3 C2 H2 132.0(13)
N2 C2 H2 122.0(13)
C2 C3 N1 110.46(19)
C2 C3 H3 127.7(14)
N1 C3 H3 121.8(14)
N2 C4 C5 113.16(17)
N2 C4 H4A 109.9(13)
C5 C4 H4A 109.0(13)
N2 C4 H4B 108.1(14)
C5 C4 H4B 111.9(14)
H4A C4 H4B 104.6(19)
N3 C5 N4 114.43(17)
N3 C5 C4 121.93(19)
N4 C5 C4 123.59(18)
C11 C6 N3 110.51(16)
C11 C6 C7 119.3(2)
N3 C6 C7 130.2(2)
C8 C7 C6 118.5(3)
C8 C7 H7 123.3(15)
C6 C7 H7 118.2(15)
C7 C8 C9 121.3(2)
C7 C8 H8 123.8(17)
C9 C8 H8 114.8(17)
C10 C9 C8 121.9(3)
C10 C9 H9 117.2(17)
C8 C9 H9 120.9(17)
C9 C10 C11 116.3(3)
C9 C10 H10 122.9(14)
C11 C10 H10 120.7(14)
N4 C11 C6 105.19(18)
N4 C11 C10 132.2(2)
C6 C11 C10 122.6(2)
C1 N1 C3 104.97(17)
C1 N2 C2 106.93(17)
C1 N2 C4 125.69(18)
C2 N2 C4 127.34(18)
C5 N3 C6 103.61(17)
C5 N4 C11 106.25(17)
C5 N4 H4 128.8(16)
C11 N4 H4 124.8(16)

loop_
_geom_bond_atom_site_label_1
_geom_bond_atom_site_label_2
_geom_bond_distance
C1 N1 1.313(3)
C1 N2 1.339(2)
C1 H1 0.99(2)
C2 C3 1.348(3)
C2 N2 1.373(2)
C2 H2 0.98(2)
C3 N1 1.369(3)
C3 H3 0.95(2)
C4 N2 1.463(2)
C4 C5 1.503(3)
C4 H4A 1.03(3)
C4 H4B 1.03(2)
C5 N3 1.313(2)
C5 N4 1.351(3)
C6 C11 1.390(3)
C6 N3 1.391(3)
C6 C7 1.400(3)
C7 C8 1.363(4)
C7 H7 0.93(2)
C8 C9 1.389(4)
C8 H8 0.95(3)
C9 C10 1.377(4)
C9 H9 0.98(3)
C10 C11 1.394(3)
C10 H10 0.96(2)
C11 N4 1.383(2)
N4 H4 0.91(3)
